data_4123061
loop_
_publ_author_name
'Blackburn, Anthea K.'
'Sue, Andrew C.-H.'
'Shveyd, Alexander K.'
'Cao, Dennis'
'Tayi, Alok'
'Narayanan, Ashwin'
'Rolczynski, Brian S.'
'Szarko, Jodi M.'
'Bozdemir, Ozgur A.'
'Wakabayashi, Rie'
'Lehrman, Jessica A.'
'Kahr, Bart'
'Chen, Lin X.'
'Nassar, Majed S.'
'Stupp, Samuel I.'
'Stoddart, J. Fraser'

_publ_section_title
;
 Lock-Arm Supramolecular Ordering: A Molecular Construction Set for
 Cocrystallizing Organic Charge Transfer Complexes.
;
_journal_name_full 'Journal of the American Chemical Society'
_journal_page_first 141124065827003
_journal_paper_doi 10.1021/ja509442t
_journal_year 2014
_chemical_formula_moiety 'C18 H20 N2 O8, C16 H12 N2'
_chemical_formula_sum 'C34 H32 N4 O8'
_chemical_formula_weight 624.63
_chemical_name_systematic
;
 ?
;
_space_group_crystal_system monoclinic
_space_group_IT_number 14
_space_group_name_Hall '-P 2yn'
_space_group_name_H-M_alt 'P 1 21/n 1'
_symmetry_space_group_name_Hall '-P 2yn'
_symmetry_space_group_name_H-M 'P 1 21/n 1'
_atom_sites_solution_hydrogens mixed
_atom_sites_solution_primary direct
_audit_creation_date 2014-09-02
_audit_creation_method
;
Olex2 1.2
(compiled 2014.08.28 svn.r2986 for OlexSys, GUI svn.r4866)
;
_cell_angle_alpha 90
_cell_angle_beta 100.8960(10)
_cell_angle_gamma 90
_cell_formula_units_Z 2
_cell_length_a 6.9937(2)
_cell_length_b 11.8675(2)
_cell_length_c 17.5154(3)
_cell_measurement_reflns_used 8580
_cell_measurement_temperature 100(2)
_cell_measurement_theta_max 66.61
_cell_measurement_theta_min 3.72
_cell_volume 1427.53(5)
_computing_cell_refinement 'SAINT V7.23A (Bruker, 2005)'
_computing_data_collection 'APEX2 V2.1-4 (Bruker, 2007)'
_computing_data_reduction 'Bruker SAINT'
_computing_molecular_graphics 'Olex2 (Dolomanov et al., 2009)'
_computing_publication_material 'Olex2 (Dolomanov et al., 2009)'
_computing_structure_refinement 'ShelXL (Sheldrick, 2008)'
_computing_structure_solution 'ShelXS (Sheldrick, 2008)'
_diffrn_ambient_temperature 99.99
_diffrn_detector_area_resol_mean 8
_diffrn_measured_fraction_theta_full 0.958
_diffrn_measured_fraction_theta_max 0.969
_diffrn_measurement_device_type 'Bruker SMART APEX CCD area detector'
_diffrn_measurement_method '\w and \f scans'
_diffrn_radiation_monochromator 'Quazar optics'
_diffrn_radiation_type CuK\a
_diffrn_radiation_wavelength 1.54178
_diffrn_reflns_av_R_equivalents 0.0248
_diffrn_reflns_av_unetI/netI 0.0186
_diffrn_reflns_Laue_measured_fraction_full 0.958
_diffrn_reflns_Laue_measured_fraction_max 0.969
_diffrn_reflns_limit_h_max 8
_diffrn_reflns_limit_h_min -4
_diffrn_reflns_limit_k_max 14
_diffrn_reflns_limit_k_min -14
_diffrn_reflns_limit_l_max 20
_diffrn_reflns_limit_l_min -20
_diffrn_reflns_number 15493
_diffrn_reflns_point_group_measured_fraction_full 0.958
_diffrn_reflns_point_group_measured_fraction_max 0.969
_diffrn_reflns_theta_full 67.679
_diffrn_reflns_theta_max 67.218
_diffrn_reflns_theta_min 4.526
_diffrn_source microsource
_exptl_absorpt_coefficient_mu 0.869
_exptl_absorpt_correction_T_max 0.4665
_exptl_absorpt_correction_T_min 0.3565
_exptl_absorpt_correction_type multi-scan
_exptl_absorpt_process_details
;
SADABS-2008/1 (Bruker,2008) was used for absorption correction.
wR2(int) was 0.0689 before and 0.0373 after correction.
The Ratio of minimum to maximum transmission is 0.7642.
The \l/2 correction factor is Not present.
;
_exptl_crystal_colour yellow
_exptl_crystal_colour_primary yellow
_exptl_crystal_density_diffrn 1.453
_exptl_crystal_description needle
_exptl_crystal_F_000 656
_exptl_crystal_size_max 0.534
_exptl_crystal_size_mid 0.164
_exptl_crystal_size_min 0.074
_refine_diff_density_max 0.795
_refine_diff_density_min -0.325
_refine_diff_density_rms 0.061
_refine_ls_extinction_method none
_refine_ls_goodness_of_fit_ref 1.043
_refine_ls_hydrogen_treatment mixed
_refine_ls_matrix_type full
_refine_ls_number_parameters 220
_refine_ls_number_reflns 2479
_refine_ls_number_restraints 0
_refine_ls_restrained_S_all 1.043
_refine_ls_R_factor_all 0.0573
_refine_ls_R_factor_gt 0.0541
_refine_ls_shift/su_max 0.000
_refine_ls_shift/su_mean 0.000
_refine_ls_structure_factor_coef Fsqd
_refine_ls_weighting_details 'w=1/[\s^2^(Fo^2^)+(0.0760P)^2^+1.7440P] where P=(Fo^2^+2Fc^2^)/3'
_refine_ls_weighting_scheme calc
_refine_ls_wR_factor_gt 0.1463
_refine_ls_wR_factor_ref 0.1497
_reflns_Friedel_coverage 0.000
_reflns_number_gt 2290
_reflns_number_total 2479
_reflns_threshold_expression 'I > 2\s(I)'
_cod_data_source_file ja509442t_si_004.cif
_cod_data_source_block p21-n
_cod_database_code 4123061
_shelxl_version_number 2013-4
_shelx_space_group_comment
;
The symmetry employed for this shelxl refinement is uniquely defined
by the following loop, which should always be used as a source of
symmetry information in preference to the above space-group names.
They are only intended as comments.
;
_shelx_estimated_absorpt_t_max 0.938
_shelx_estimated_absorpt_t_min 0.654
_olex2_refinement_description
;
1. Fixed Uiso
 At 1.2 times of:
  All C(H) groups, All C(H,H) groups
2.a Secondary CH2 refined with riding coordinates:
 C1(H1A,H1B), C2(H2A,H2B), C3(H3A,H3B), C4(H4A,H4B)
2.b Aromatic/amide H refined with riding coordinates:
 C9(H9), C10(H10), C14(H14), C15(H15), C17(H17)
;
_olex2_computing_structure_refinement_long 'ShelXL (Sheldrick, 2008)'
_olex2_computing_structure_solution_long 'ShelXS (Sheldrick, 2008)'
_olex2_submission_special_instructions 'No special instructions were received'

loop_
_space_group_symop_operation_xyz
'x, y, z'
'-x+1/2, y+1/2, -z+1/2'
'-x, -y, -z'
'x-1/2, -y-1/2, z-1/2'

loop_
_atom_site_label
_atom_site_type_symbol
_atom_site_fract_x
_atom_site_fract_y
_atom_site_fract_z
_atom_site_U_iso_or_equiv
_atom_site_adp_type
_atom_site_occupancy
_atom_site_site_symmetry_order
_atom_site_calc_flag
_atom_site_refinement_flags_posn
O1 O -0.2938(3) 0.50453(16) 0.56341(11) 0.0406(5) Uani 1 1 d .
O2 O 0.2016(2) 0.49690(12) 0.66613(8) 0.0256(4) Uani 1 1 d .
O3 O 0.4276(2) 0.66842(13) 0.81334(9) 0.0303(4) Uani 1 1 d .
O4 O 0.5960(2) 0.29667(13) 0.84491(9) 0.0320(4) Uani 1 1 d .
N1 N 0.5105(3) 0.47964(15) 0.80932(10) 0.0249(4) Uani 1 1 d .
C1 C -0.1177(3) 0.5469(2) 0.60715(13) 0.0296(5) Uani 1 1 d .
H1A H -0.1391 0.5746 0.6582 0.035 Uiso 1 1 calc R
H1B H -0.0701 0.6104 0.5792 0.035 Uiso 1 1 calc R
C2 C 0.0300(3) 0.45303(19) 0.61858(13) 0.0276(5) Uani 1 1 d .
H2A H -0.0195 0.3879 0.6443 0.033 Uiso 1 1 calc R
H2B H 0.0577 0.4280 0.5679 0.033 Uiso 1 1 calc R
C3 C 0.3578(3) 0.41757(19) 0.67638(13) 0.0277(5) Uani 1 1 d .
H3A H 0.3904 0.3981 0.6254 0.033 Uiso 1 1 calc R
H3B H 0.3191 0.3477 0.7003 0.033 Uiso 1 1 calc R
C4 C 0.5327(3) 0.4698(2) 0.72853(13) 0.0275(5) Uani 1 1 d .
H4A H 0.6491 0.4234 0.7262 0.033 Uiso 1 1 calc R
H4B H 0.5553 0.5457 0.7085 0.033 Uiso 1 1 calc R
C5 C 0.4662(3) 0.57871(18) 0.84499(13) 0.0251(5) Uani 1 1 d .
C6 C 0.5514(3) 0.39042(18) 0.86185(13) 0.0257(5) Uani 1 1 d .
C7 C 0.4775(3) 0.54956(18) 0.92883(12) 0.0232(5) Uani 1 1 d .
C8 C 0.5282(3) 0.43589(18) 0.93881(12) 0.0239(5) Uani 1 1 d .
C9 C 0.4476(3) 0.61744(18) 0.98954(12) 0.0245(5) Uani 1 1 d .
H9 H 0.4132 0.6947 0.9827 0.029 Uiso 1 1 calc R
N2 N 0.1194(3) 0.16030(17) 0.93448(14) 0.0334(5) Uani 1 1 d .
C10 C 0.0779(3) 0.3225(2) 0.84848(14) 0.0335(6) Uani 1 1 d .
H10 H 0.0992 0.2754 0.8070 0.040 Uiso 1 1 calc R
C11 C 0.0888(3) 0.2774(2) 0.92215(13) 0.0302(5) Uani 1 1 d .
C12 C 0.0574(3) 0.34732(19) 0.98332(13) 0.0272(5) Uani 1 1 d .
C13 C 0.0154(3) 0.4630(2) 0.97032(14) 0.0292(5) Uani 1 1 d .
C14 C 0.0714(3) 0.3063(2) 1.06234(14) 0.0340(6) Uani 1 1 d .
H14 H 0.1017 0.2293 1.0736 0.041 Uiso 1 1 calc R
C15 C 0.0417(3) 0.3762(2) 1.12047(13) 0.0335(6) Uani 1 1 d .
H15 H 0.0512 0.3463 1.1714 0.040 Uiso 1 1 calc R
C16 C -0.0030(3) 0.4925(2) 1.10795(14) 0.0321(5) Uani 1 1 d .
C17 C -0.0360(4) 0.5635(2) 1.16537(14) 0.0341(6) Uani 1 1 d .
H17 H -0.0303 0.5344 1.2163 0.041 Uiso 1 1 calc R
H2C H 0.184(5) 0.128(3) 0.894(2) 0.060(10) Uiso 1 1 d .
H2D H 0.175(4) 0.141(2) 0.9828(19) 0.041(8) Uiso 1 1 d .
H1 H -0.390(6) 0.561(4) 0.562(2) 0.079(12) Uiso 1 1 d .

loop_
_atom_site_aniso_label
_atom_site_aniso_U_11
_atom_site_aniso_U_22
_atom_site_aniso_U_33
_atom_site_aniso_U_23
_atom_site_aniso_U_13
_atom_site_aniso_U_12
O1 0.0325(10) 0.0439(11) 0.0420(10) -0.0073(8) -0.0018(8) 0.0057(8)
O2 0.0247(8) 0.0253(8) 0.0262(8) 0.0005(6) 0.0030(6) 0.0007(6)
O3 0.0337(9) 0.0270(9) 0.0295(8) 0.0068(6) 0.0041(7) 0.0031(6)
O4 0.0374(9) 0.0256(8) 0.0334(9) 0.0004(7) 0.0081(7) 0.0039(7)
N1 0.0233(10) 0.0265(10) 0.0245(9) 0.0028(7) 0.0035(7) 0.0004(7)
C1 0.0296(12) 0.0303(12) 0.0282(11) 0.0003(9) 0.0039(9) 0.0015(9)
C2 0.0276(12) 0.0274(11) 0.0268(11) -0.0012(9) 0.0022(9) -0.0016(9)
C3 0.0281(12) 0.0268(11) 0.0281(11) 0.0001(9) 0.0052(9) 0.0031(9)
C4 0.0252(12) 0.0319(12) 0.0261(11) 0.0032(9) 0.0061(9) 0.0010(9)
C5 0.0196(11) 0.0272(11) 0.0278(11) 0.0023(9) 0.0023(8) -0.0009(8)
C6 0.0218(11) 0.0263(11) 0.0282(11) 0.0019(9) 0.0024(9) -0.0009(9)
C7 0.0168(10) 0.0247(11) 0.0269(11) 0.0038(8) 0.0007(8) -0.0016(8)
C8 0.0180(11) 0.0248(11) 0.0275(11) 0.0015(8) 0.0013(8) -0.0008(8)
C9 0.0210(11) 0.0216(10) 0.0294(11) 0.0033(8) 0.0015(9) -0.0001(8)
N2 0.0324(11) 0.0286(11) 0.0386(12) -0.0069(9) 0.0052(9) 0.0010(8)
C10 0.0284(12) 0.0385(13) 0.0330(12) -0.0067(10) 0.0044(10) -0.0024(10)
C11 0.0235(11) 0.0318(12) 0.0339(12) -0.0048(9) 0.0016(9) 0.0006(9)
C12 0.0211(11) 0.0271(11) 0.0331(12) -0.0039(9) 0.0042(9) -0.0021(9)
C13 0.0187(11) 0.0313(12) 0.0377(13) -0.0080(10) 0.0054(9) -0.0034(9)
C14 0.0277(12) 0.0413(14) 0.0322(12) 0.0006(10) 0.0037(10) -0.0049(10)
C15 0.0244(12) 0.0500(15) 0.0255(11) 0.0005(10) 0.0031(9) -0.0064(10)
C16 0.0206(11) 0.0383(13) 0.0362(13) 0.0058(10) 0.0021(9) -0.0048(9)
C17 0.0277(12) 0.0466(15) 0.0268(12) 0.0036(10) 0.0021(9) -0.0070(10)

loop_
_atom_type_symbol
_atom_type_description
_atom_type_scat_dispersion_real
_atom_type_scat_dispersion_imag
_atom_type_scat_source
C C 0.0181 0.0091 'International Tables Vol C Tables 4.2.6.8 and 6.1.1.4'
H H 0.0000 0.0000 'International Tables Vol C Tables 4.2.6.8 and 6.1.1.4'
N N 0.0311 0.0180 'International Tables Vol C Tables 4.2.6.8 and 6.1.1.4'
O O 0.0492 0.0322 'International Tables Vol C Tables 4.2.6.8 and 6.1.1.4'

loop_
_geom_angle_atom_site_label_1
_geom_angle_atom_site_label_2
_geom_angle_atom_site_label_3
_geom_angle
_geom_angle_site_symmetry_1
_geom_angle_site_symmetry_3
C2 O2 C3 111.89(16) . .
C5 N1 C4 125.21(18) . .
C5 N1 C6 112.30(18) . .
C6 N1 C4 122.20(19) . .
O1 C1 C2 108.33(19) . .
O2 C2 C1 106.76(18) . .
O2 C3 C4 108.52(18) . .
N1 C4 C3 113.35(18) . .
O3 C5 N1 126.0(2) . .
O3 C5 C7 128.3(2) . .
N1 C5 C7 105.67(18) . .
O4 C6 N1 124.5(2) . .
O4 C6 C8 129.3(2) . .
N1 C6 C8 106.14(18) . .
C8 C7 C5 108.11(19) . .
C9 C7 C5 129.3(2) . .
C9 C7 C8 122.6(2) . .
C7 C8 C6 107.77(18) . .
C9 C8 C6 129.7(2) 3_667 .
C9 C8 C7 122.6(2) 3_667 .
C7 C9 C8 114.8(2) . 3_667
C11 C10 C17 120.6(2) . 3_567
C10 C11 N2 120.0(2) . .
C10 C11 C12 119.6(2) . .
C12 C11 N2 120.2(2) . .
C11 C12 C13 120.5(2) . .
C11 C12 C14 122.5(2) . .
C13 C12 C14 117.0(2) . .
C12 C13 C16 118.5(2) . 3_567
C13 C13 C12 122.9(3) 3_567 .
C13 C13 C16 118.6(3) 3_567 3_567
C15 C14 C12 121.1(2) . .
C14 C15 C16 122.5(2) . .
C15 C16 C13 118.0(2) . 3_567
C17 C16 C13 118.8(2) . 3_567
C17 C16 C15 123.2(2) . .
C16 C17 C10 122.0(2) . 3_567

loop_
_geom_bond_atom_site_label_1
_geom_bond_atom_site_label_2
_geom_bond_distance
_geom_bond_site_symmetry_2
O1 C1 1.414(3) .
O2 C2 1.424(3) .
O2 C3 1.428(3) .
O3 C5 1.207(3) .
O4 C6 1.208(3) .
N1 C4 1.457(3) .
N1 C5 1.394(3) .
N1 C6 1.396(3) .
C1 C2 1.506(3) .
C3 C4 1.514(3) .
C5 C7 1.496(3) .
C6 C8 1.489(3) .
C7 C8 1.397(3) .
C7 C9 1.381(3) .
C8 C9 1.387(3) 3_667
C9 C8 1.387(3) 3_667
N2 C11 1.417(3) .
C10 C11 1.385(3) .
C10 C17 1.396(4) 3_567
C11 C12 1.404(3) .
C12 C13 1.413(3) .
C12 C14 1.453(3) .
C13 C13 1.409(5) 3_567
C13 C16 1.456(3) 3_567
C14 C15 1.359(4) .
C15 C16 1.423(4) .
C16 C13 1.456(3) 3_567
C16 C17 1.364(4) .
C17 C10 1.396(4) 3_567

loop_
_geom_torsion_atom_site_label_1
_geom_torsion_atom_site_label_2
_geom_torsion_atom_site_label_3
_geom_torsion_atom_site_label_4
_geom_torsion
_geom_torsion_site_symmetry_1
_geom_torsion_site_symmetry_4
O1 C1 C2 O2 -177.01(17) . .
O2 C3 C4 N1 71.5(2) . .
O3 C5 C7 C8 -179.6(2) . .
O3 C5 C7 C9 -0.3(4) . .
O4 C6 C8 C7 179.3(2) . .
O4 C6 C8 C9 0.3(4) . 3_667
N1 C5 C7 C8 0.2(2) . .
N1 C5 C7 C9 179.6(2) . .
N1 C6 C8 C7 -0.8(2) . .
N1 C6 C8 C9 -179.8(2) . 3_667
C2 O2 C3 C4 -179.00(17) . .
C3 O2 C2 C1 -175.72(17) . .
C4 N1 C5 O3 5.1(3) . .
C4 N1 C5 C7 -174.75(18) . .
C4 N1 C6 O4 -4.9(3) . .
C4 N1 C6 C8 175.15(18) . .
C5 N1 C4 C3 -102.7(2) . .
C5 N1 C6 O4 -179.1(2) . .
C5 N1 C6 C8 1.0(2) . .
C5 C7 C8 C6 0.3(2) . .
C5 C7 C8 C9 179.42(19) . 3_667
C5 C7 C9 C8 -179.3(2) . 3_667
C6 N1 C4 C3 83.9(2) . .
C6 N1 C5 O3 179.1(2) . .
C6 N1 C5 C7 -0.8(2) . .
C8 C7 C9 C8 0.0(3) . 3_667
C9 C7 C8 C6 -179.07(19) . .
C9 C7 C8 C9 0.0(4) . 3_667
N2 C11 C12 C13 -176.2(2) . .
N2 C11 C12 C14 5.5(3) . .
C10 C11 C12 C13 -0.1(3) . .
C10 C11 C12 C14 -178.4(2) . .
C11 C12 C13 C13 -179.4(3) . 3_567
C11 C12 C13 C16 0.8(3) . 3_567
C11 C12 C14 C15 179.5(2) . .
C12 C14 C15 C16 -0.4(4) . .
C13 C12 C14 C15 1.1(3) . .
C13 C16 C17 C10 -1.1(4) 3_567 3_567
C14 C12 C13 C13 -1.0(4) . 3_567
C14 C12 C13 C16 179.2(2) . 3_567
C14 C15 C16 C13 -0.5(3) . 3_567
C14 C15 C16 C17 179.0(2) . .
C15 C16 C17 C10 179.4(2) . 3_567
C17 C10 C11 N2 176.1(2) 3_567 .
C17 C10 C11 C12 0.0(3) 3_567 .
